data_4075232
loop_
_publ_author_name
'Gaderbauer, Walter'
'Zirngast, Michaela'
'Baumgartner, Judith'
'Marschner, Christoph'
'Tilley, T. Don'

_publ_section_title
;
 Synthesis of Polysilanylmagnesium Compounds
;
_journal_issue 10
_journal_name_full Organometallics
_journal_page_first 2599
_journal_page_last 2606
_journal_paper_doi 10.1021/om060147k
_journal_volume 25
_journal_year 2006
_chemical_formula_sum 'C32 H62 Mg O2 Si6'
_chemical_formula_weight 671.67
_chemical_name_systematic ?
_space_group_IT_number 2
_symmetry_cell_setting triclinic
_symmetry_space_group_name_Hall '-P 1'
_symmetry_space_group_name_H-M 'P -1'
_atom_sites_solution_hydrogens geom
_atom_sites_solution_primary direct
_atom_sites_solution_secondary difmap
_audit_creation_method SHELXL-97
_cell_angle_alpha 99.82(3)
_cell_angle_beta 97.80(3)
_cell_angle_gamma 104.30(3)
_cell_formula_units_Z 2
_cell_length_a 10.592(2)
_cell_length_b 11.069(2)
_cell_length_c 18.403(4)
_cell_measurement_temperature 100(2)
_cell_volume 2024.1(8)
_computing_cell_refinement 'Bruker XSCANS'
_computing_data_collection 'Bruker XSCANS'
_computing_data_reduction 'Bruker SHELXTL'
_computing_molecular_graphics 'Bruker SHELXTL'
_computing_publication_material 'Bruker SHELXTL'
_computing_structure_refinement 'SHELXL-97 (Sheldrick, 1997)'
_computing_structure_solution 'SHELXS-97 (Sheldrick, 1990)'
_diffrn_ambient_temperature 100(2)
_diffrn_measured_fraction_theta_full 0.994
_diffrn_measured_fraction_theta_max 0.994
_diffrn_measurement_device_type 'Bruker P4'
_diffrn_measurement_method '\w scans'
_diffrn_radiation_monochromator graphite
_diffrn_radiation_source 'fine-focus sealed tube'
_diffrn_radiation_type MoK\a
_diffrn_radiation_wavelength 0.71073
_diffrn_reflns_av_R_equivalents 0.0701
_diffrn_reflns_av_sigmaI/netI 0.1209
_diffrn_reflns_limit_h_max 11
_diffrn_reflns_limit_h_min -11
_diffrn_reflns_limit_k_max 12
_diffrn_reflns_limit_k_min -12
_diffrn_reflns_limit_l_max 20
_diffrn_reflns_limit_l_min -20
_diffrn_reflns_number 12204
_diffrn_reflns_theta_full 23.00
_diffrn_reflns_theta_max 23.00
_diffrn_reflns_theta_min 1.14
_exptl_absorpt_coefficient_mu 0.247
_exptl_absorpt_correction_T_max 0.9121
_exptl_absorpt_correction_T_min 0.8763
_exptl_absorpt_correction_type SADABS
_exptl_absorpt_process_details XPREP
_exptl_crystal_colour colorless
_exptl_crystal_density_diffrn 1.102
_exptl_crystal_density_method 'not measured'
_exptl_crystal_description blocks
_exptl_crystal_F_000 732
_exptl_crystal_size_max 0.55
_exptl_crystal_size_mid 0.45
_exptl_crystal_size_min 0.38
_refine_diff_density_max 1.586
_refine_diff_density_min -0.644
_refine_diff_density_rms 0.145
_refine_ls_extinction_method none
_refine_ls_goodness_of_fit_ref 1.063
_refine_ls_hydrogen_treatment constr
_refine_ls_matrix_type full
_refine_ls_number_parameters 382
_refine_ls_number_reflns 5605
_refine_ls_number_restraints 0
_refine_ls_restrained_S_all 1.063
_refine_ls_R_factor_all 0.1255
_refine_ls_R_factor_gt 0.0992
_refine_ls_shift/su_max 0.001
_refine_ls_shift/su_mean 0.000
_refine_ls_structure_factor_coef Fsqd
_refine_ls_weighting_details 'calc w=1/[\s^2^(Fo^2^)+(0.1897P)^2^+0.0000P] where P=(Fo^2^+2Fc^2^)/3'
_refine_ls_weighting_scheme calc
_refine_ls_wR_factor_gt 0.2749
_refine_ls_wR_factor_ref 0.2907
_reflns_number_gt 3886
_reflns_number_total 5605
_reflns_threshold_expression >2sigma(I)
_cod_data_source_file om060147ksi20060307_052954.cif
_cod_data_source_block 9
_cod_depositor_comments
;
The following automatic conversions were performed:

'_refine_ls_hydrogen_treatment' value 'constrained' was replaced with
the value 'constr' as specified in the replacement file
'src/cod-tools/trunk/data/replacement-values/replacement_values.lst'.

Automatic conversion script
Id: cif_fix_values 5376 2017-05-30 11:51:03Z andrius 
;
_cod_original_cell_volume 2024.0(7)
_cod_original_sg_symbol_H-M P-1
_cod_database_code 4075232

loop_
_symmetry_equiv_pos_as_xyz
'x, y, z'
'-x, -y, -z'

loop_
_atom_site_label
_atom_site_type_symbol
_atom_site_fract_x
_atom_site_fract_y
_atom_site_fract_z
_atom_site_U_iso_or_equiv
_atom_site_adp_type
_atom_site_occupancy
_atom_site_symmetry_multiplicity
_atom_site_calc_flag
_atom_site_refinement_flags
Mg1 Mg 0.4036(2) 0.0677(2) 0.25179(12) 0.0230(6) Uani 1 1 d .
O1 O 0.3251(5) 0.1564(4) 0.1751(2) 0.0318(12) Uani 1 1 d .
O2 O 0.3075(4) 0.1255(4) 0.3357(2) 0.0303(12) Uani 1 1 d .
Si1 Si 0.31350(18) -0.18161(17) 0.20398(10) 0.0229(5) Uani 1 1 d .
Si2 Si 0.09621(18) -0.25956(18) 0.13317(10) 0.0260(5) Uani 1 1 d .
Si3 Si 0.29947(18) -0.25740(18) 0.31512(10) 0.0256(5) Uani 1 1 d .
Si4 Si 0.66233(18) 0.17681(17) 0.29625(10) 0.0232(5) Uani 1 1 d .
Si5 Si 0.74206(19) 0.38663(18) 0.36913(10) 0.0262(5) Uani 1 1 d .
Si6 Si 0.74196(18) 0.19242(18) 0.18431(10) 0.0255(5) Uani 1 1 d .
C1 C 0.4276(6) -0.2629(6) 0.1532(4) 0.0249(16) Uani 1 1 d .
C2 C 0.5230(7) -0.3088(7) 0.1908(4) 0.0344(18) Uani 1 1 d .
H2 H 0.5273 -0.3051 0.2431 0.041 Uiso 1 1 calc R
C3 C 0.6114(7) -0.3593(7) 0.1559(4) 0.0355(18) Uani 1 1 d .
H3 H 0.6762 -0.3878 0.1840 0.043 Uiso 1 1 calc R
C4 C 0.6045(7) -0.3680(7) 0.0793(4) 0.0379(19) Uani 1 1 d .
H4 H 0.6630 -0.4047 0.0540 0.046 Uiso 1 1 calc R
C5 C 0.5123(7) -0.3230(7) 0.0404(4) 0.0370(19) Uani 1 1 d .
H5 H 0.5079 -0.3281 -0.0120 0.044 Uiso 1 1 calc R
C6 C 0.4263(7) -0.2707(7) 0.0761(4) 0.0328(18) Uani 1 1 d .
H6 H 0.3645 -0.2392 0.0480 0.039 Uiso 1 1 calc R
C7 C 0.0011(7) -0.1408(7) 0.1592(4) 0.0378(19) Uani 1 1 d .
H7A H -0.0909 -0.1746 0.1323 0.057 Uiso 1 1 calc R
H7B H 0.0420 -0.0604 0.1454 0.057 Uiso 1 1 calc R
H7C H 0.0027 -0.1257 0.2134 0.057 Uiso 1 1 calc R
C8 C -0.0028(7) -0.4159(7) 0.1490(4) 0.043(2) Uani 1 1 d .
H8A H -0.0110 -0.4067 0.2020 0.065 Uiso 1 1 calc R
H8B H 0.0422 -0.4817 0.1358 0.065 Uiso 1 1 calc R
H8C H -0.0914 -0.4406 0.1176 0.065 Uiso 1 1 calc R
C9 C 0.0868(7) -0.2850(8) 0.0289(4) 0.0386(19) Uani 1 1 d .
H9A H -0.0061 -0.3069 0.0038 0.058 Uiso 1 1 calc R
H9B H 0.1249 -0.3547 0.0120 0.058 Uiso 1 1 calc R
H9C H 0.1366 -0.2066 0.0163 0.058 Uiso 1 1 calc R
C10 C 0.2719(7) -0.4334(7) 0.3046(4) 0.0352(18) Uani 1 1 d .
H10A H 0.2628 -0.4566 0.3531 0.053 Uiso 1 1 calc R
H10B H 0.3476 -0.4576 0.2874 0.053 Uiso 1 1 calc R
H10C H 0.1909 -0.4784 0.2677 0.053 Uiso 1 1 calc R
C11 C 0.1591(7) -0.2148(7) 0.3555(4) 0.0326(18) Uani 1 1 d .
H11A H 0.0759 -0.2554 0.3196 0.049 Uiso 1 1 calc R
H11B H 0.1746 -0.1220 0.3656 0.049 Uiso 1 1 calc R
H11C H 0.1534 -0.2448 0.4024 0.049 Uiso 1 1 calc R
C12 C 0.4542(7) -0.1786(7) 0.3898(4) 0.0345(18) Uani 1 1 d .
H12A H 0.4740 -0.0857 0.3963 0.052 Uiso 1 1 calc R
H12B H 0.5290 -0.2065 0.3741 0.052 Uiso 1 1 calc R
H12C H 0.4393 -0.2028 0.4373 0.052 Uiso 1 1 calc R
C13 C 0.7490(6) 0.0676(6) 0.3416(4) 0.0258(16) Uani 1 1 d .
C14 C 0.7858(7) 0.0835(7) 0.4178(4) 0.0352(18) Uani 1 1 d .
H14 H 0.7731 0.1548 0.4498 0.042 Uiso 1 1 calc R
C15 C 0.8412(7) -0.0014(7) 0.4498(4) 0.0373(19) Uani 1 1 d .
H15 H 0.8661 0.0134 0.5028 0.045 Uiso 1 1 calc R
C16 C 0.8603(7) -0.1070(7) 0.4051(4) 0.0348(18) Uani 1 1 d .
H16 H 0.8998 -0.1643 0.4265 0.042 Uiso 1 1 calc R
C17 C 0.8199(7) -0.1263(7) 0.3281(4) 0.0352(18) Uani 1 1 d .
H17 H 0.8279 -0.2001 0.2962 0.042 Uiso 1 1 calc R
C18 C 0.7685(8) -0.0400(7) 0.2974(4) 0.0358(18) Uani 1 1 d .
H18 H 0.7452 -0.0539 0.2444 0.043 Uiso 1 1 calc R
C19 C 0.7436(9) 0.4021(7) 0.4727(4) 0.045(2) Uani 1 1 d .
H19A H 0.7593 0.4920 0.4965 0.068 Uiso 1 1 calc R
H19B H 0.8144 0.3696 0.4951 0.068 Uiso 1 1 calc R
H19C H 0.6580 0.3526 0.4806 0.068 Uiso 1 1 calc R
C20 C 0.9145(8) 0.4729(8) 0.3622(5) 0.054(2) Uani 1 1 d .
H20A H 0.9165 0.4847 0.3107 0.081 Uiso 1 1 calc R
H20B H 0.9753 0.4229 0.3754 0.081 Uiso 1 1 calc R
H20C H 0.9420 0.5564 0.3968 0.081 Uiso 1 1 calc R
C21 C 0.6323(8) 0.4848(7) 0.3386(4) 0.042(2) Uani 1 1 d .
H21A H 0.6694 0.5735 0.3661 0.063 Uiso 1 1 calc R
H21B H 0.5436 0.4510 0.3491 0.063 Uiso 1 1 calc R
H21C H 0.6265 0.4812 0.2846 0.063 Uiso 1 1 calc R
C22 C 0.9268(7) 0.2199(8) 0.1918(4) 0.041(2) Uani 1 1 d .
H22A H 0.9520 0.2364 0.1443 0.061 Uiso 1 1 calc R
H22B H 0.9512 0.1440 0.2024 0.061 Uiso 1 1 calc R
H22C H 0.9733 0.2935 0.2325 0.061 Uiso 1 1 calc R
C23 C 0.6969(7) 0.3274(7) 0.1490(4) 0.0324(17) Uani 1 1 d .
H23A H 0.7204 0.3290 0.0994 0.049 Uiso 1 1 calc R
H23B H 0.7453 0.4080 0.1839 0.049 Uiso 1 1 calc R
H23C H 0.6013 0.3160 0.1452 0.049 Uiso 1 1 calc R
C24 C 0.6647(8) 0.0461(7) 0.1066(4) 0.0375(19) Uani 1 1 d .
H24A H 0.5680 0.0240 0.1014 0.056 Uiso 1 1 calc R
H24B H 0.6964 -0.0253 0.1189 0.056 Uiso 1 1 calc R
H24C H 0.6897 0.0638 0.0594 0.056 Uiso 1 1 calc R
C25 C 0.3143(8) 0.2865(7) 0.1902(4) 0.0391(19) Uani 1 1 d .
H25A H 0.4010 0.3463 0.2158 0.047 Uiso 1 1 calc R
H25B H 0.2487 0.2938 0.2231 0.047 Uiso 1 1 calc R
C26 C 0.2705(7) 0.3182(7) 0.1159(4) 0.0356(18) Uani 1 1 d .
H26A H 0.3462 0.3705 0.0987 0.043 Uiso 1 1 calc R
H26B H 0.2017 0.3643 0.1191 0.043 Uiso 1 1 calc R
C27 C 0.2136(8) 0.1843(7) 0.0630(4) 0.0381(19) Uani 1 1 d .
H27A H 0.1193 0.1474 0.0652 0.046 Uiso 1 1 calc R
H27B H 0.2215 0.1885 0.0104 0.046 Uiso 1 1 calc R
C28 C 0.2991(7) 0.1083(7) 0.0939(4) 0.0355(18) Uani 1 1 d .
H28A H 0.2522 0.0161 0.0807 0.043 Uiso 1 1 calc R
H28B H 0.3828 0.1220 0.0742 0.043 Uiso 1 1 calc R
C29 C 0.1697(7) 0.1306(7) 0.3328(4) 0.0363(19) Uani 1 1 d .
H29A H 0.1129 0.0494 0.3397 0.044 Uiso 1 1 calc R
H29B H 0.1338 0.1475 0.2841 0.044 Uiso 1 1 calc R
C30 C 0.1767(8) 0.2369(8) 0.3953(5) 0.052(2) Uani 1 1 d .
H30A H 0.1063 0.2110 0.4244 0.063 Uiso 1 1 calc R
H30B H 0.1643 0.3118 0.3756 0.063 Uiso 1 1 calc R
C31 C 0.3123(8) 0.2698(8) 0.4449(4) 0.047(2) Uani 1 1 d .
H31A H 0.3675 0.3541 0.4413 0.057 Uiso 1 1 calc R
H31B H 0.3043 0.2712 0.4980 0.057 Uiso 1 1 calc R
C32 C 0.3710(7) 0.1654(7) 0.4149(4) 0.0374(19) Uani 1 1 d .
H32A H 0.4684 0.1977 0.4206 0.045 Uiso 1 1 calc R
H32B H 0.3501 0.0939 0.4411 0.045 Uiso 1 1 calc R

loop_
_atom_site_aniso_label
_atom_site_aniso_U_11
_atom_site_aniso_U_22
_atom_site_aniso_U_33
_atom_site_aniso_U_23
_atom_site_aniso_U_13
_atom_site_aniso_U_12
Mg1 0.0282(12) 0.0253(12) 0.0152(12) -0.0011(10) -0.0008(10) 0.0130(10)
O1 0.046(3) 0.033(3) 0.016(3) -0.001(2) -0.005(2) 0.020(2)
O2 0.027(3) 0.045(3) 0.017(3) -0.007(2) -0.003(2) 0.020(2)
Si1 0.0264(10) 0.0262(11) 0.0167(10) 0.0018(8) 0.0007(8) 0.0119(8)
Si2 0.0294(11) 0.0294(11) 0.0179(11) -0.0008(8) -0.0012(8) 0.0125(9)
Si3 0.0318(11) 0.0272(11) 0.0191(11) 0.0016(8) 0.0026(9) 0.0140(9)
Si4 0.0269(10) 0.0258(11) 0.0166(10) -0.0003(8) 0.0003(8) 0.0120(8)
Si5 0.0328(11) 0.0266(11) 0.0177(11) -0.0005(8) -0.0010(8) 0.0121(9)
Si6 0.0290(11) 0.0315(11) 0.0172(11) 0.0024(8) 0.0005(8) 0.0145(9)
C1 0.025(4) 0.024(4) 0.026(4) 0.007(3) 0.003(3) 0.007(3)
C2 0.038(4) 0.045(5) 0.026(4) 0.013(4) 0.005(3) 0.018(4)
C3 0.034(4) 0.042(5) 0.035(5) 0.012(4) 0.006(4) 0.017(4)
C4 0.039(4) 0.038(4) 0.038(5) 0.001(4) 0.007(4) 0.018(4)
C5 0.040(4) 0.054(5) 0.022(4) 0.004(4) 0.007(3) 0.023(4)
C6 0.032(4) 0.042(4) 0.022(4) -0.001(3) -0.006(3) 0.017(4)
C7 0.038(4) 0.049(5) 0.029(4) 0.005(4) 0.002(4) 0.022(4)
C8 0.033(4) 0.046(5) 0.039(5) 0.009(4) -0.015(4) 0.004(4)
C9 0.030(4) 0.058(5) 0.026(4) 0.004(4) -0.004(3) 0.016(4)
C10 0.046(5) 0.034(4) 0.031(4) 0.007(3) 0.010(4) 0.019(4)
C11 0.041(4) 0.036(4) 0.027(4) 0.006(3) 0.006(3) 0.021(4)
C12 0.035(4) 0.044(5) 0.031(4) 0.018(4) 0.008(3) 0.014(4)
C13 0.028(4) 0.028(4) 0.024(4) 0.006(3) 0.007(3) 0.011(3)
C14 0.032(4) 0.039(4) 0.035(5) 0.001(4) -0.002(3) 0.020(4)
C15 0.048(5) 0.043(5) 0.024(4) 0.005(4) 0.001(4) 0.021(4)
C16 0.038(4) 0.031(4) 0.036(5) 0.006(4) 0.007(4) 0.012(4)
C17 0.053(5) 0.027(4) 0.028(4) 0.001(3) 0.008(4) 0.018(4)
C18 0.053(5) 0.036(4) 0.018(4) 0.002(3) 0.008(4) 0.013(4)
C19 0.074(6) 0.035(4) 0.023(4) 0.001(4) 0.001(4) 0.017(4)
C20 0.051(5) 0.043(5) 0.055(6) -0.011(4) 0.014(4) 0.000(4)
C21 0.060(5) 0.038(4) 0.026(4) -0.009(4) -0.005(4) 0.031(4)
C22 0.039(4) 0.054(5) 0.038(5) 0.012(4) 0.011(4) 0.025(4)
C23 0.037(4) 0.040(4) 0.021(4) 0.003(3) -0.003(3) 0.018(4)
C24 0.050(5) 0.038(4) 0.022(4) -0.003(3) 0.009(4) 0.013(4)
C25 0.049(5) 0.033(4) 0.039(5) 0.002(4) 0.002(4) 0.025(4)
C26 0.037(4) 0.047(5) 0.037(5) 0.016(4) 0.011(4) 0.030(4)
C27 0.046(5) 0.055(5) 0.018(4) 0.006(4) -0.006(3) 0.029(4)
C28 0.040(4) 0.042(5) 0.023(4) 0.005(3) -0.003(3) 0.014(4)
C29 0.032(4) 0.043(5) 0.037(5) 0.001(4) 0.002(4) 0.024(4)
C30 0.051(5) 0.058(6) 0.054(6) 0.001(5) 0.009(5) 0.036(5)
C31 0.060(5) 0.046(5) 0.032(5) -0.007(4) 0.006(4) 0.020(4)
C32 0.040(4) 0.049(5) 0.016(4) -0.007(3) -0.001(3) 0.013(4)

loop_
_atom_type_symbol
_atom_type_description
_atom_type_scat_dispersion_real
_atom_type_scat_dispersion_imag
_atom_type_scat_source
C C 0.0033 0.0016 'International Tables Vol C Tables 4.2.6.8 and 6.1.1.4'
H H 0.0000 0.0000 'International Tables Vol C Tables 4.2.6.8 and 6.1.1.4'
O O 0.0106 0.0060 'International Tables Vol C Tables 4.2.6.8 and 6.1.1.4'
Mg Mg 0.0486 0.0363 'International Tables Vol C Tables 4.2.6.8 and 6.1.1.4'
Si Si 0.0817 0.0704 'International Tables Vol C Tables 4.2.6.8 and 6.1.1.4'

loop_
_geom_angle_atom_site_label_1
_geom_angle_atom_site_label_2
_geom_angle_atom_site_label_3
_geom_angle
O1 Mg1 O2 96.1(2)
O1 Mg1 Si1 109.55(16)
O2 Mg1 Si1 109.31(17)
O1 Mg1 Si4 110.36(17)
O2 Mg1 Si4 108.67(15)
Si1 Mg1 Si4 120.17(10)
C25 O1 C28 108.8(5)
C25 O1 Mg1 126.0(4)
C28 O1 Mg1 124.0(4)
C32 O2 C29 106.2(5)
C32 O2 Mg1 123.0(4)
C29 O2 Mg1 130.7(4)
C1 Si1 Si3 106.6(2)
C1 Si1 Si2 108.7(2)
Si3 Si1 Si2 104.44(10)
C1 Si1 Mg1 115.9(2)
Si3 Si1 Mg1 103.48(10)
Si2 Si1 Mg1 116.44(10)
C9 Si2 C8 104.9(4)
C9 Si2 C7 106.9(3)
C8 Si2 C7 106.1(4)
C9 Si2 Si1 114.4(2)
C8 Si2 Si1 115.1(2)
C7 Si2 Si1 108.8(2)
C10 Si3 C11 107.6(3)
C10 Si3 C12 106.5(3)
C11 Si3 C12 106.1(3)
C10 Si3 Si1 115.3(2)
C11 Si3 Si1 108.9(2)
C12 Si3 Si1 112.0(2)
C13 Si4 Si6 105.8(2)
C13 Si4 Si5 109.4(2)
Si6 Si4 Si5 103.69(10)
C13 Si4 Mg1 111.5(2)
Si6 Si4 Mg1 104.29(9)
Si5 Si4 Mg1 120.70(10)
C21 Si5 C20 106.5(4)
C21 Si5 C19 104.7(4)
C20 Si5 C19 105.0(4)
C21 Si5 Si4 109.6(2)
C20 Si5 Si4 114.8(3)
C19 Si5 Si4 115.4(3)
C23 Si6 C22 107.8(3)
C23 Si6 C24 105.9(3)
C22 Si6 C24 105.3(4)
C23 Si6 Si4 108.5(2)
C22 Si6 Si4 115.5(3)
C24 Si6 Si4 113.3(2)
C2 C1 C6 115.7(6)
C2 C1 Si1 122.7(5)
C6 C1 Si1 121.5(5)
C3 C2 C1 123.3(7)
C2 C3 C4 119.1(7)
C5 C4 C3 119.3(7)
C4 C5 C6 121.0(7)
C5 C6 C1 121.6(7)
C14 C13 C18 116.3(6)
C14 C13 Si4 123.0(5)
C18 C13 Si4 120.5(5)
C13 C14 C15 122.2(7)
C16 C15 C14 120.7(7)
C15 C16 C17 117.7(7)
C18 C17 C16 120.8(7)
C17 C18 C13 122.3(7)
O1 C25 C26 107.8(6)
C25 C26 C27 102.6(6)
C28 C27 C26 103.0(6)
O1 C28 C27 104.5(6)
O2 C29 C30 104.6(6)
C29 C30 C31 107.5(6)
C32 C31 C30 104.4(6)
O2 C32 C31 103.6(6)

loop_
_geom_bond_atom_site_label_1
_geom_bond_atom_site_label_2
_geom_bond_distance
Mg1 O1 2.050(5)
Mg1 O2 2.059(5)
Mg1 Si1 2.635(3)
Mg1 Si4 2.656(3)
O1 C25 1.456(8)
O1 C28 1.463(8)
O2 C32 1.464(8)
O2 C29 1.469(8)
Si1 C1 1.924(7)
Si1 Si3 2.349(3)
Si1 Si2 2.358(3)
Si2 C9 1.877(7)
Si2 C8 1.881(8)
Si2 C7 1.882(7)
Si3 C10 1.869(7)
Si3 C11 1.873(7)
Si3 C12 1.899(7)
Si4 C13 1.920(7)
Si4 Si6 2.346(3)
Si4 Si5 2.359(3)
Si5 C21 1.871(7)
Si5 C20 1.873(8)
Si5 C19 1.883(7)
Si6 C23 1.866(7)
Si6 C22 1.888(7)
Si6 C24 1.890(7)
C1 C2 1.393(9)
C1 C6 1.404(9)
C2 C3 1.379(10)
C3 C4 1.388(10)
C4 C5 1.374(10)
C5 C6 1.375(10)
C13 C14 1.372(10)
C13 C18 1.399(10)
C14 C15 1.393(10)
C15 C16 1.385(10)
C16 C17 1.386(10)
C17 C18 1.373(10)
C25 C26 1.510(10)
C26 C27 1.554(11)
C27 C28 1.500(10)
C29 C30 1.479(10)
C30 C31 1.517(11)
C31 C32 1.502(10)

loop_
_geom_torsion_atom_site_label_1
_geom_torsion_atom_site_label_2
_geom_torsion_atom_site_label_3
_geom_torsion_atom_site_label_4
_geom_torsion
O2 Mg1 O1 C25 45.7(6)
Si1 Mg1 O1 C25 158.7(5)
Si4 Mg1 O1 C25 -66.9(5)
O2 Mg1 O1 C28 -148.8(5)
Si1 Mg1 O1 C28 -35.8(5)
Si4 Mg1 O1 C28 98.7(5)
O1 Mg1 O2 C32 -140.3(5)
Si1 Mg1 O2 C32 106.5(5)
Si4 Mg1 O2 C32 -26.4(5)
O1 Mg1 O2 C29 43.1(6)
Si1 Mg1 O2 C29 -70.1(6)
Si4 Mg1 O2 C29 157.0(5)
O1 Mg1 Si1 C1 97.0(3)
O2 Mg1 Si1 C1 -158.9(3)
Si4 Mg1 Si1 C1 -32.3(3)
O1 Mg1 Si1 Si3 -146.70(17)
O2 Mg1 Si1 Si3 -42.58(17)
Si4 Mg1 Si1 Si3 84.01(12)
O1 Mg1 Si1 Si2 -32.8(2)
O2 Mg1 Si1 Si2 71.35(18)
Si4 Mg1 Si1 Si2 -162.07(10)
C1 Si1 Si2 C9 -38.7(4)
Si3 Si1 Si2 C9 -152.2(3)
Mg1 Si1 Si2 C9 94.4(3)
C1 Si1 Si2 C8 83.0(4)
Si3 Si1 Si2 C8 -30.6(3)
Mg1 Si1 Si2 C8 -144.0(3)
C1 Si1 Si2 C7 -158.1(3)
Si3 Si1 Si2 C7 88.3(3)
Mg1 Si1 Si2 C7 -25.1(3)
C1 Si1 Si3 C10 -45.2(3)
Si2 Si1 Si3 C10 69.8(3)
Mg1 Si1 Si3 C10 -167.9(3)
C1 Si1 Si3 C11 -166.2(3)
Si2 Si1 Si3 C11 -51.2(3)
Mg1 Si1 Si3 C11 71.1(3)
C1 Si1 Si3 C12 76.8(3)
Si2 Si1 Si3 C12 -168.1(3)
Mg1 Si1 Si3 C12 -45.8(3)
O1 Mg1 Si4 C13 -161.6(3)
O2 Mg1 Si4 C13 94.2(3)
Si1 Mg1 Si4 C13 -32.7(3)
O1 Mg1 Si4 Si6 -47.85(18)
O2 Mg1 Si4 Si6 -152.04(17)
Si1 Mg1 Si4 Si6 81.08(13)
O1 Mg1 Si4 Si5 67.94(19)
O2 Mg1 Si4 Si5 -36.2(2)
Si1 Mg1 Si4 Si5 -163.12(10)
C13 Si4 Si5 C21 -167.1(4)
Si6 Si4 Si5 C21 80.4(3)
Mg1 Si4 Si5 C21 -35.7(3)
C13 Si4 Si5 C20 73.1(4)
Si6 Si4 Si5 C20 -39.4(4)
Mg1 Si4 Si5 C20 -155.5(3)
C13 Si4 Si5 C19 -49.2(4)
Si6 Si4 Si5 C19 -161.8(3)
Mg1 Si4 Si5 C19 82.1(3)
C13 Si4 Si6 C23 -165.9(3)
Si5 Si4 Si6 C23 -50.8(3)
Mg1 Si4 Si6 C23 76.4(3)
C13 Si4 Si6 C22 -44.8(4)
Si5 Si4 Si6 C22 70.3(3)
Mg1 Si4 Si6 C22 -162.5(3)
C13 Si4 Si6 C24 76.8(4)
Si5 Si4 Si6 C24 -168.1(3)
Mg1 Si4 Si6 C24 -41.0(3)
Si3 Si1 C1 C2 -24.7(6)
Si2 Si1 C1 C2 -136.8(5)
Mg1 Si1 C1 C2 89.9(6)
Si3 Si1 C1 C6 160.3(5)
Si2 Si1 C1 C6 48.2(6)
Mg1 Si1 C1 C6 -85.2(6)
C6 C1 C2 C3 -0.1(10)
Si1 C1 C2 C3 -175.4(6)
C1 C2 C3 C4 -1.4(11)
C2 C3 C4 C5 1.7(11)
C3 C4 C5 C6 -0.6(11)
C4 C5 C6 C1 -1.0(12)
C2 C1 C6 C5 1.3(10)
Si1 C1 C6 C5 176.7(6)
Si6 Si4 C13 C14 145.3(5)
Si5 Si4 C13 C14 34.2(6)
Mg1 Si4 C13 C14 -101.9(6)
Si6 Si4 C13 C18 -39.8(6)
Si5 Si4 C13 C18 -151.0(5)
Mg1 Si4 C13 C18 73.0(6)
C18 C13 C14 C15 0.9(11)
Si4 C13 C14 C15 175.9(5)
C13 C14 C15 C16 -0.5(11)
C14 C15 C16 C17 -1.4(11)
C15 C16 C17 C18 3.0(11)
C16 C17 C18 C13 -2.7(12)
C14 C13 C18 C17 0.7(11)
Si4 C13 C18 C17 -174.5(6)
C28 O1 C25 C26 4.0(8)
Mg1 O1 C25 C26 171.4(4)
O1 C25 C26 C27 18.2(8)
C25 C26 C27 C28 -33.1(7)
C25 O1 C28 C27 -25.6(7)
Mg1 O1 C28 C27 166.7(4)
C26 C27 C28 O1 36.1(7)
C32 O2 C29 C30 32.3(8)
Mg1 O2 C29 C30 -150.6(5)
O2 C29 C30 C31 -13.9(9)
C29 C30 C31 C32 -8.8(9)
C29 O2 C32 C31 -38.0(7)
Mg1 O2 C32 C31 144.7(5)
C30 C31 C32 O2 28.1(8)
